data_7230293
loop_
_publ_author_name
'Oberle, Carl D.'
'Bequette, Dylan G.'
'Brewer, Taylor K.'
'Terry, Traviona R. R.'
'Beatty, Alicia M.'

_publ_section_title
;
 \p-Choreography in aromatic ammonium formate solids
;
_journal_issue 13
_journal_name_full CrystEngComm
_journal_page_first 1899
_journal_paper_doi 10.1039/C8CE00198G
_journal_volume 20
_journal_year 2018
_chemical_formula_moiety 'C H O2, C8 H12 N'
_chemical_formula_sum 'C9 H13 N O2'
_chemical_formula_weight 167.20
_chemical_melting_point 414.6(15)
_chemical_name_systematic '4-Methylbenzylammonium Formate'
_space_group_crystal_system monoclinic
_space_group_IT_number 14
_space_group_name_Hall '-P 2ybc'
_space_group_name_H-M_alt 'P 1 21/c 1'
_symmetry_space_group_name_Hall '-P 2ybc'
_symmetry_space_group_name_H-M 'P 1 21/c 1'
_atom_sites_solution_hydrogens geom
_atom_sites_solution_primary direct
_audit_creation_date 2017-09-29
_audit_creation_method
;
Olex2 1.2
(compiled 2017.08.10 svn.r3458 for OlexSys, GUI svn.r5381)
;
_audit_update_record
;
2017-09-30 deposited with the CCDC.
2018-03-05 downloaded from the CCDC.
;
_cell_angle_alpha 90
_cell_angle_beta 109.75(3)
_cell_angle_gamma 90
_cell_formula_units_Z 4
_cell_length_a 17.090(8)
_cell_length_b 4.909(2)
_cell_length_c 11.565(6)
_cell_measurement_reflns_used 2920
_cell_measurement_temperature 273(2)
_cell_measurement_theta_max 25.68
_cell_measurement_theta_min 2.53
_cell_volume 913.2(8)
_computing_cell_refinement 'SAINT v8.34A (Bruker, 2013)'
_computing_data_reduction 'SAINT v8.34A (Bruker, 2013)'
_computing_molecular_graphics 'Olex2 (Dolomanov et al., 2009)'
_computing_publication_material 'Olex2 (Dolomanov et al., 2009)'
_computing_structure_refinement 'XL (Sheldrick, 2008)'
_computing_structure_solution 'XS (Sheldrick, 2008)'
_diffrn_ambient_temperature 273.15
_diffrn_measured_fraction_theta_full 0.998
_diffrn_measured_fraction_theta_max 0.994
_diffrn_measurement_device_type 'CCD area detector'
_diffrn_measurement_method 'phi and omega scans'
_diffrn_radiation_monochromator graphite
_diffrn_radiation_type MoK\a
_diffrn_radiation_wavelength 0.71073
_diffrn_reflns_av_R_equivalents 0.0501
_diffrn_reflns_av_unetI/netI 0.0329
_diffrn_reflns_Laue_measured_fraction_full 0.998
_diffrn_reflns_Laue_measured_fraction_max 0.994
_diffrn_reflns_limit_h_max 21
_diffrn_reflns_limit_h_min -21
_diffrn_reflns_limit_k_max 6
_diffrn_reflns_limit_k_min -4
_diffrn_reflns_limit_l_max 14
_diffrn_reflns_limit_l_min -14
_diffrn_reflns_number 14294
_diffrn_reflns_point_group_measured_fraction_full 0.998
_diffrn_reflns_point_group_measured_fraction_max 0.994
_diffrn_reflns_theta_full 25.242
_diffrn_reflns_theta_max 26.486
_diffrn_reflns_theta_min 2.533
_exptl_absorpt_coefficient_mu 0.086
_exptl_absorpt_correction_T_max 0.8620
_exptl_absorpt_correction_T_min 0.8080
_exptl_absorpt_correction_type multi-scan
_exptl_absorpt_process_details
'SADABS-2014/5 (Bruker,2014/5) was used for absorption correction. wR2(int) was 0.0780 before and 0.0608 after correction. The Ratio of minimum to maximum transmission is 0.9374. The \l/2 correction factor is 0.00150.'
_exptl_crystal_colour colourless
_exptl_crystal_colour_primary colourless
_exptl_crystal_density_diffrn 1.216
_exptl_crystal_description plate
_exptl_crystal_F_000 360
_exptl_crystal_recrystallization_method 'Re-crystallisation from solvent: Ethanol'
_exptl_crystal_size_max 0.259
_exptl_crystal_size_mid 0.152
_exptl_crystal_size_min 0.068
_refine_diff_density_max 0.201
_refine_diff_density_min -0.185
_refine_diff_density_rms 0.040
_refine_ls_extinction_method none
_refine_ls_goodness_of_fit_ref 1.024
_refine_ls_hydrogen_treatment constr
_refine_ls_matrix_type full
_refine_ls_number_parameters 111
_refine_ls_number_reflns 1880
_refine_ls_number_restraints 0
_refine_ls_restrained_S_all 1.024
_refine_ls_R_factor_all 0.0720
_refine_ls_R_factor_gt 0.0483
_refine_ls_shift/su_max 0.000
_refine_ls_shift/su_mean 0.000
_refine_ls_structure_factor_coef Fsqd
_refine_ls_weighting_details 'w=1/[\s^2^(Fo^2^)+(0.0700P)^2^+0.1950P] where P=(Fo^2^+2Fc^2^)/3'
_refine_ls_weighting_scheme calc
_refine_ls_wR_factor_gt 0.1261
_refine_ls_wR_factor_ref 0.1418
_reflns_Friedel_coverage 0.000
_reflns_number_gt 1309
_reflns_number_total 1880
_reflns_threshold_expression 'I > 2\s(I)'
_cod_data_source_file c8ce00198g1.cif
_cod_data_source_block ab18715a
_cod_depositor_comments
;
The following automatic conversions were performed:

'_chemical_melting_point' value '413.15-416.15' was changed to
'414.6(15)' - the average value was taken and precision was
estimated.

Automatic conversion script
Id: cif_fix_values 4973 2017-02-22 13:04:09Z antanas 

 Adding full bibliography for 7230287--7230294.cif.
;
_cod_original_cell_volume 913.1(8)
_cod_database_code 7230293
_shelxl_version_number 2014-3
_shelx_space_group_comment
;
The symmetry employed for this shelxl refinement is uniquely defined
by the following loop, which should always be used as a source of
symmetry information in preference to the above space-group names.
They are only intended as comments.
;
_shelx_estimated_absorpt_t_max 0.994
_shelx_estimated_absorpt_t_min 0.978
_olex2_refinement_description
;
1. Fixed Uiso
 At 1.2 times of:
  All C(H) groups, All C(H,H) groups, All N(H,H,H) groups
 At 1.5 times of:
  All C(H,H,H) groups
2.a Secondary CH2 refined with riding coordinates:
 C8(H8A,H8B)
2.b Aromatic/amide H refined with riding coordinates:
 C4(H4), C6(H6), C9(H9), C11(H11), C12(H12)
2.c Idealised Me refined as rotating group:
 N2(H2A,H2B,H2C), C1(H1A,H1B,H1C)
;
_olex2_submission_special_instructions 'No special instructions were received'

loop_
_space_group_symop_operation_xyz
'x, y, z'
'-x, y+1/2, -z+1/2'
'-x, -y, -z'
'x, -y-1/2, z-1/2'

loop_
_atom_site_label
_atom_site_type_symbol
_atom_site_fract_x
_atom_site_fract_y
_atom_site_fract_z
_atom_site_U_iso_or_equiv
_atom_site_adp_type
_atom_site_occupancy
_atom_site_site_symmetry_order
_atom_site_calc_flag
_atom_site_refinement_flags_posn
O1 O 0.42991(8) 0.6398(2) 0.78353(12) 0.0425(4) Uani 1 1 d .
O5 O 0.39305(9) 0.4076(3) 0.92156(12) 0.0584(5) Uani 1 1 d .
C4 C 0.41589(11) 0.6164(4) 0.88200(18) 0.0424(5) Uani 1 1 d .
H4 H 0.4233 0.7715 0.9307 0.051 Uiso 1 1 calc R
N2 N 0.38425(8) 0.3628(3) 1.15861(13) 0.0360(4) Uani 1 1 d .
H2A H 0.3878 0.3687 1.0836 0.043 Uiso 1 1 calc GR
H2B H 0.4016 0.2010 1.1923 0.043 Uiso 1 1 calc GR
H2C H 0.4159 0.4931 1.2048 0.043 Uiso 1 1 calc GR
C3 C 0.23767(10) 0.1887(3) 1.07905(15) 0.0329(4) Uani 1 1 d .
C6 C 0.11775(11) -0.0952(4) 1.05452(17) 0.0429(5) Uani 1 1 d .
H6 H 0.0769 -0.1548 1.0850 0.052 Uiso 1 1 calc R
C7 C 0.11911(11) -0.1965(4) 0.94348(16) 0.0384(4) Uani 1 1 d .
C8 C 0.29706(10) 0.4050(4) 1.15059(16) 0.0368(4) Uani 1 1 d .
H8A H 0.2786 0.5803 1.1124 0.044 Uiso 1 1 calc R
H8B H 0.2947 0.4117 1.2332 0.044 Uiso 1 1 calc R
C9 C 0.18103(12) -0.1025(4) 0.90213(17) 0.0458(5) Uani 1 1 d .
H9 H 0.1839 -0.1680 0.8282 0.055 Uiso 1 1 calc R
C11 C 0.17602(11) 0.0931(4) 1.12122(17) 0.0415(5) Uani 1 1 d .
H11 H 0.1736 0.1564 1.1957 0.050 Uiso 1 1 calc R
C12 C 0.23932(12) 0.0877(4) 0.96820(16) 0.0438(5) Uani 1 1 d .
H12 H 0.2800 0.1480 0.9374 0.053 Uiso 1 1 calc R
C1 C 0.05668(12) -0.4049(4) 0.87182(18) 0.0487(5) Uani 1 1 d .
H1A H 0.0751 -0.5838 0.9028 0.073 Uiso 1 1 calc GR
H1B H 0.0514 -0.3951 0.7866 0.073 Uiso 1 1 calc GR
H1C H 0.0037 -0.3686 0.8805 0.073 Uiso 1 1 calc GR

loop_
_atom_site_aniso_label
_atom_site_aniso_U_11
_atom_site_aniso_U_22
_atom_site_aniso_U_33
_atom_site_aniso_U_23
_atom_site_aniso_U_13
_atom_site_aniso_U_12
O1 0.0488(8) 0.0398(8) 0.0423(7) 0.0059(6) 0.0197(6) 0.0020(6)
O5 0.0698(10) 0.0660(10) 0.0446(8) 0.0002(7) 0.0262(7) -0.0216(8)
C4 0.0425(11) 0.0431(11) 0.0426(10) -0.0063(9) 0.0160(8) -0.0004(9)
N2 0.0375(8) 0.0362(8) 0.0346(8) -0.0033(6) 0.0125(6) -0.0039(6)
C3 0.0329(9) 0.0310(9) 0.0332(9) 0.0007(7) 0.0091(7) 0.0006(7)
C6 0.0383(10) 0.0484(12) 0.0457(11) 0.0005(9) 0.0188(9) -0.0080(8)
C7 0.0380(10) 0.0321(9) 0.0404(10) 0.0046(8) 0.0074(8) -0.0003(7)
C8 0.0355(9) 0.0355(10) 0.0389(10) -0.0027(8) 0.0120(8) 0.0004(7)
C9 0.0543(12) 0.0500(12) 0.0355(10) -0.0078(9) 0.0183(9) -0.0124(9)
C11 0.0455(11) 0.0456(11) 0.0367(10) -0.0045(8) 0.0183(8) -0.0043(9)
C12 0.0452(11) 0.0520(12) 0.0387(10) -0.0064(9) 0.0202(8) -0.0143(9)
C1 0.0459(11) 0.0435(12) 0.0503(12) -0.0008(9) 0.0079(9) -0.0093(9)

loop_
_atom_type_symbol
_atom_type_description
_atom_type_scat_dispersion_real
_atom_type_scat_dispersion_imag
_atom_type_scat_source
C C 0.0033 0.0016 'International Tables Vol C Tables 4.2.6.8 and 6.1.1.4'
H H 0.0000 0.0000 'International Tables Vol C Tables 4.2.6.8 and 6.1.1.4'
N N 0.0061 0.0033 'International Tables Vol C Tables 4.2.6.8 and 6.1.1.4'
O O 0.0106 0.0060 'International Tables Vol C Tables 4.2.6.8 and 6.1.1.4'

loop_
_geom_angle_atom_site_label_1
_geom_angle_atom_site_label_2
_geom_angle_atom_site_label_3
_geom_angle
O5 C4 O1 126.59(18)
C11 C3 C8 119.78(16)
C12 C3 C8 122.67(15)
C12 C3 C11 117.48(17)
C7 C6 C11 121.42(16)
C6 C7 C1 121.51(17)
C9 C7 C6 117.19(17)
C9 C7 C1 121.30(18)
N2 C8 C3 114.43(14)
C7 C9 C12 121.67(17)
C3 C11 C6 121.28(17)
C3 C12 C9 120.97(17)

loop_
_geom_bond_atom_site_label_1
_geom_bond_atom_site_label_2
_geom_bond_distance
O1 C4 1.246(2)
O5 C4 1.238(2)
N2 C8 1.476(2)
C3 C8 1.508(2)
C3 C11 1.384(2)
C3 C12 1.384(2)
C6 C7 1.385(3)
C6 C11 1.386(3)
C7 C9 1.379(3)
C7 C1 1.508(3)
C9 C12 1.391(3)
